data_4081926
loop_
_publ_author_name
'Xu, Wengang'
'Sun, Hongjian'
'Xiong, Zichang'
'Li, Xiaoyan'

_publ_section_title
;
 Acid-Promoted Selective Carbon--Fluorine Bond Activation and
 Functionalization of Hexafluoropropene by Nickel Complexes Supported with
 Phosphine Ligands
;
_journal_issue 23
_journal_name_full Organometallics
_journal_page_first 7122
_journal_paper_doi 10.1021/om400782v
_journal_volume 32
_journal_year 2013
_chemical_formula_moiety 'C11 H18 F8 Ni O2 P2'
_chemical_formula_sum 'C11 H18 F8 Ni O2 P2'
_chemical_formula_weight 454.90
_chemical_name_systematic
; 
 ? 
;
_space_group_IT_number 14
_symmetry_cell_setting monoclinic
_symmetry_space_group_name_Hall '-P 2ybc'
_symmetry_space_group_name_H-M 'P 1 21/c 1'
_atom_sites_solution_hydrogens geom
_atom_sites_solution_primary direct
_atom_sites_solution_secondary difmap
_audit_creation_method SHELXL-97
_cell_angle_alpha 90.00
_cell_angle_beta 104.37(3)
_cell_angle_gamma 90.00
_cell_formula_units_Z 4
_cell_length_a 11.481(2)
_cell_length_b 13.336(3)
_cell_length_c 12.547(3)
_cell_measurement_reflns_used 2878
_cell_measurement_temperature 153(2)
_cell_measurement_theta_max 27.0
_cell_measurement_theta_min 2.3
_cell_volume 1861.0(7)
_computing_cell_refinement 'Bruker XSCANS'
_computing_data_collection 'Bruker XSCANS'
_computing_data_reduction 'Bruker SHELXTL'
_computing_molecular_graphics 'Bruker SHELXTL'
_computing_publication_material 'Bruker SHELXTL'
_computing_structure_refinement 'SHELXL-97 (Sheldrick, 1997)'
_computing_structure_solution 'SHELXS-97 (Sheldrick, 1990)'
_diffrn_ambient_temperature 153(2)
_diffrn_measured_fraction_theta_full 0.962
_diffrn_measured_fraction_theta_max 0.962
_diffrn_measurement_device_type 'CCD area detector'
_diffrn_measurement_method 'phi and omega scans'
_diffrn_radiation_monochromator graphite
_diffrn_radiation_source 'fine-focus sealed tube'
_diffrn_radiation_type MoK\a
_diffrn_radiation_wavelength 0.71073
_diffrn_reflns_av_R_equivalents 0.0305
_diffrn_reflns_av_sigmaI/netI 0.0403
_diffrn_reflns_limit_h_max 7
_diffrn_reflns_limit_h_min -14
_diffrn_reflns_limit_k_max 16
_diffrn_reflns_limit_k_min -17
_diffrn_reflns_limit_l_max 16
_diffrn_reflns_limit_l_min -16
_diffrn_reflns_number 10746
_diffrn_reflns_theta_full 27.72
_diffrn_reflns_theta_max 27.72
_diffrn_reflns_theta_min 1.83
_exptl_absorpt_coefficient_mu 1.291
_exptl_absorpt_correction_T_max 0.8009
_exptl_absorpt_correction_T_min 0.7733
_exptl_absorpt_correction_type multi-scan
_exptl_absorpt_process_details '(SADABS; Bruker, 2001)'
_exptl_crystal_colour yellow
_exptl_crystal_density_diffrn 1.624
_exptl_crystal_density_method 'not measured'
_exptl_crystal_description block
_exptl_crystal_F_000 920
_exptl_crystal_size_max 0.21
_exptl_crystal_size_mid 0.20
_exptl_crystal_size_min 0.18
_refine_diff_density_max 0.613
_refine_diff_density_min -0.514
_refine_diff_density_rms 0.064
_refine_ls_extinction_method none
_refine_ls_goodness_of_fit_ref 1.038
_refine_ls_hydrogen_treatment constr
_refine_ls_matrix_type full
_refine_ls_number_parameters 297
_refine_ls_number_reflns 4199
_refine_ls_number_restraints 264
_refine_ls_restrained_S_all 1.133
_refine_ls_R_factor_all 0.0578
_refine_ls_R_factor_gt 0.0398
_refine_ls_shift/su_max 0.001
_refine_ls_shift/su_mean 0.000
_refine_ls_structure_factor_coef Fsqd
_refine_ls_weighting_details 'calc w=1/[\s^2^(Fo^2^)+(0.0516P)^2^+0.5447P] where P=(Fo^2^+2Fc^2^)/3'
_refine_ls_weighting_scheme calc
_refine_ls_wR_factor_gt 0.0966
_refine_ls_wR_factor_ref 0.1064
_reflns_number_gt 3137
_reflns_number_total 4199
_reflns_threshold_expression >2sigma(I)
_cod_data_source_file om400782v_si_002.cif
_cod_data_source_block complex7
_cod_depositor_comments
;
The following automatic conversions were performed:

'_symmetry_cell_setting' value 'Monoclinic' changed to 'monoclinic'
according to /home/saulius/struct/CIF-dictionaries/cif_core.dic
dictionary named 'cif_core.dic' version 2.4.2 from 2011-04-26.

Automatic conversion script
Id: cif_fix_values 1891 2012-01-12 08:04:46Z andrius 
;
_cod_original_cell_volume 1861.0(6)
_cod_original_sg_symbol_H-M 'P2(1)/c  '
_cod_database_code 4081926

loop_
_symmetry_equiv_pos_as_xyz
'x, y, z'
'-x, y+1/2, -z+1/2'
'-x, -y, -z'
'x, -y-1/2, z-1/2'

loop_
_atom_site_label
_atom_site_type_symbol
_atom_site_fract_x
_atom_site_fract_y
_atom_site_fract_z
_atom_site_U_iso_or_equiv
_atom_site_adp_type
_atom_site_occupancy
_atom_site_symmetry_multiplicity
_atom_site_calc_flag
_atom_site_refinement_flags
_atom_site_disorder_assembly
_atom_site_disorder_group
Ni1 Ni 0.78171(3) 0.01875(3) 0.29573(3) 0.03230(13) Uani 1 1 d . . .
P1 P 0.81603(7) 0.13764(6) 0.42326(6) 0.0388(2) Uani 1 1 d . . .
P2 P 0.74098(8) -0.08354(7) 0.15196(7) 0.0476(2) Uani 1 1 d . . .
O1 O 0.94093(19) 0.03621(15) 0.27893(17) 0.0398(5) Uani 1 1 d . . .
O2 O 0.9125(3) 0.1494(2) 0.1449(3) 0.0823(9) Uani 1 1 d . . .
C1 C 0.9725(3) 0.0927(2) 0.2107(3) 0.0415(7) Uani 1 1 d . B .
C5 C 0.6297(3) -0.0106(3) 0.3228(3) 0.0453(8) Uani 1 1 d . A .
C2 C 1.1060(4) 0.0834(3) 0.2140(4) 0.0602(10) Uani 1 1 d . . .
C6 C 0.5276(4) 0.0424(4) 0.2759(3) 0.0634(11) Uani 1 1 d . . .
C8 C 0.9677(3) 0.1391(3) 0.5083(3) 0.0583(9) Uani 1 1 d . . .
H8A H 0.9810 0.2001 0.5502 0.087 Uiso 1 1 calc R . .
H8B H 1.0233 0.1353 0.4626 0.087 Uiso 1 1 calc R . .
H8C H 0.9795 0.0828 0.5575 0.087 Uiso 1 1 calc R . .
C9 C 0.7986(4) 0.2593(3) 0.3576(3) 0.0644(10) Uani 1 1 d . . .
H9A H 0.8250 0.3105 0.4121 0.097 Uiso 1 1 calc R . .
H9B H 0.7155 0.2700 0.3214 0.097 Uiso 1 1 calc R . .
H9C H 0.8460 0.2622 0.3046 0.097 Uiso 1 1 calc R . .
C4 C 0.8699(4) -0.1522(3) 0.1310(4) 0.0772(13) Uani 1 1 d . . .
H4A H 0.9069 -0.1886 0.1967 0.116 Uiso 1 1 calc R . .
H4B H 0.9269 -0.1060 0.1141 0.116 Uiso 1 1 calc R . .
H4C H 0.8441 -0.1984 0.0711 0.116 Uiso 1 1 calc R . .
C7 C 0.6193(3) -0.0913(3) 0.3910(3) 0.0589(10) Uani 1 1 d . . .
C10 C 0.7270(4) 0.1476(4) 0.5228(3) 0.0825(15) Uani 1 1 d . . .
H10A H 0.7339 0.0867 0.5647 0.124 Uiso 1 1 calc R . .
H10B H 0.6444 0.1585 0.4853 0.124 Uiso 1 1 calc R . .
H10C H 0.7555 0.2029 0.5713 0.124 Uiso 1 1 calc R . .
C3 C 0.6896(5) -0.0125(4) 0.0268(3) 0.0899(16) Uani 1 1 d . . .
H3A H 0.6729 -0.0573 -0.0350 0.135 Uiso 1 1 calc R . .
H3B H 0.7508 0.0343 0.0197 0.135 Uiso 1 1 calc R . .
H3C H 0.6178 0.0234 0.0291 0.135 Uiso 1 1 calc R . .
C11 C 0.6281(4) -0.1807(3) 0.1396(4) 0.0907(16) Uani 1 1 d . . .
H11A H 0.6219 -0.2171 0.0724 0.136 Uiso 1 1 calc R . .
H11B H 0.5520 -0.1507 0.1390 0.136 Uiso 1 1 calc R . .
H11C H 0.6508 -0.2258 0.2009 0.136 Uiso 1 1 calc R . .
F4 F 0.5283(12) 0.1248(8) 0.2213(11) 0.095(3) Uani 0.563(5) 1 d PU A 1
F5 F 0.4195(4) 0.0292(5) 0.2898(5) 0.0894(17) Uani 0.563(5) 1 d PU A 1
F6 F 0.5968(6) -0.0701(5) 0.4847(5) 0.1104(19) Uani 0.563(5) 1 d PU A 1
F7 F 0.7067(13) -0.1582(9) 0.4062(8) 0.089(3) Uani 0.563(5) 1 d PU A 1
F8 F 0.5164(5) -0.1535(4) 0.3514(6) 0.1052(19) Uani 0.563(5) 1 d PU A 1
F4A F 0.5268(6) -0.1187(6) 0.4215(6) 0.0822(19) Uani 0.437(5) 1 d PU A 2
F5A F 0.7164(16) -0.1387(13) 0.4486(9) 0.082(3) Uani 0.437(5) 1 d PU A 2
F6A F 0.4882(9) 0.1040(8) 0.3402(7) 0.156(3) Uani 0.437(5) 1 d PU A 2
F7A F 0.5369(15) 0.0988(13) 0.1889(12) 0.111(4) Uani 0.437(5) 1 d PU A 2
F8A F 0.4353(8) -0.0118(7) 0.2262(9) 0.132(3) Uani 0.437(5) 1 d PU A 2
F1 F 1.1427(8) 0.1543(8) 0.1568(6) 0.088(2) Uani 0.812(8) 1 d PU B 1
F2 F 1.1758(3) 0.0932(4) 0.3204(3) 0.0795(12) Uani 0.812(8) 1 d PU B 1
F3 F 1.1360(4) -0.0041(3) 0.1824(6) 0.0960(17) Uani 0.812(8) 1 d PU B 1
F1A F 1.163(4) 0.153(4) 0.186(3) 0.092(5) Uani 0.188(8) 1 d PU B 2
F2A F 1.1635(15) 0.033(2) 0.277(2) 0.095(4) Uani 0.188(8) 1 d PU B 2
F3A F 1.0859(18) 0.0171(14) 0.1076(19) 0.090(4) Uani 0.188(8) 1 d PU B 2

loop_
_atom_site_aniso_label
_atom_site_aniso_U_11
_atom_site_aniso_U_22
_atom_site_aniso_U_33
_atom_site_aniso_U_23
_atom_site_aniso_U_13
_atom_site_aniso_U_12
Ni1 0.0330(2) 0.0350(2) 0.0315(2) 0.00026(15) 0.01302(15) 0.00167(15)
P1 0.0459(5) 0.0373(4) 0.0378(4) -0.0031(3) 0.0191(4) -0.0019(3)
P2 0.0439(5) 0.0543(5) 0.0485(5) -0.0168(4) 0.0186(4) -0.0058(4)
O1 0.0368(12) 0.0454(12) 0.0413(12) 0.0060(9) 0.0173(9) 0.0018(9)
O2 0.0629(18) 0.095(2) 0.093(2) 0.0543(19) 0.0253(16) 0.0087(16)
C1 0.0452(18) 0.0406(17) 0.0444(18) -0.0002(14) 0.0216(15) -0.0025(14)
C5 0.0385(18) 0.055(2) 0.0450(18) -0.0124(15) 0.0158(15) -0.0025(14)
C2 0.055(2) 0.055(2) 0.082(3) 0.006(2) 0.039(2) -0.0002(19)
C6 0.044(2) 0.084(3) 0.061(3) -0.015(2) 0.0098(19) 0.0096(19)
C8 0.064(2) 0.052(2) 0.051(2) -0.0109(16) 0.0004(18) -0.0007(17)
C9 0.084(3) 0.041(2) 0.067(2) 0.0029(17) 0.017(2) 0.0130(18)
C4 0.070(3) 0.071(3) 0.102(3) -0.038(3) 0.043(2) -0.001(2)
C7 0.053(2) 0.076(3) 0.055(2) -0.0017(19) 0.0276(19) -0.014(2)
C10 0.100(3) 0.096(3) 0.071(3) -0.041(2) 0.059(3) -0.036(3)
C3 0.093(4) 0.131(4) 0.040(2) -0.005(2) 0.004(2) -0.011(3)
C11 0.081(3) 0.080(3) 0.126(4) -0.056(3) 0.054(3) -0.035(2)
F4 0.074(4) 0.081(4) 0.131(7) 0.022(4) 0.029(4) 0.032(3)
F5 0.028(2) 0.126(4) 0.119(4) -0.023(3) 0.029(2) 0.006(2)
F6 0.150(5) 0.116(4) 0.083(4) 0.000(3) 0.063(3) -0.019(4)
F7 0.085(5) 0.073(5) 0.123(7) 0.040(5) 0.050(6) 0.014(4)
F8 0.090(3) 0.101(4) 0.128(5) -0.005(3) 0.035(4) -0.049(3)
F4A 0.058(3) 0.124(5) 0.074(4) -0.014(4) 0.036(3) -0.034(3)
F5A 0.070(4) 0.095(7) 0.081(6) 0.038(5) 0.016(5) -0.011(5)
F6A 0.132(5) 0.187(6) 0.131(6) -0.046(5) -0.002(5) 0.098(5)
F7A 0.069(5) 0.152(9) 0.102(7) 0.054(6) 0.004(5) 0.044(6)
F8A 0.071(5) 0.139(6) 0.151(7) 0.012(5) -0.038(5) 0.002(4)
F1 0.070(4) 0.106(3) 0.106(4) 0.025(3) 0.054(4) -0.016(3)
F2 0.0425(17) 0.111(3) 0.082(2) -0.003(2) 0.0085(15) -0.0037(17)
F3 0.064(3) 0.077(2) 0.162(5) -0.041(3) 0.057(3) 0.0049(17)
F1A 0.061(8) 0.094(9) 0.123(10) -0.011(9) 0.025(9) -0.027(8)
F2A 0.047(6) 0.121(9) 0.127(9) 0.004(9) 0.041(7) -0.002(7)
F3A 0.066(8) 0.110(8) 0.110(9) -0.021(7) 0.054(7) 0.009(6)

loop_
_atom_type_symbol
_atom_type_description
_atom_type_scat_dispersion_real
_atom_type_scat_dispersion_imag
_atom_type_scat_source
C C 0.0033 0.0016 'International Tables Vol C Tables 4.2.6.8 and 6.1.1.4'
H H 0.0000 0.0000 'International Tables Vol C Tables 4.2.6.8 and 6.1.1.4'
F F 0.0171 0.0103 'International Tables Vol C Tables 4.2.6.8 and 6.1.1.4'
Ni Ni 0.3393 1.1124 'International Tables Vol C Tables 4.2.6.8 and 6.1.1.4'
O O 0.0106 0.0060 'International Tables Vol C Tables 4.2.6.8 and 6.1.1.4'
P P 0.1023 0.0942 'International Tables Vol C Tables 4.2.6.8 and 6.1.1.4'

loop_
_geom_angle_atom_site_label_1
_geom_angle_atom_site_label_2
_geom_angle_atom_site_label_3
_geom_angle
C5 Ni1 O1 173.72(12)
C5 Ni1 P2 90.05(10)
O1 Ni1 P2 89.98(7)
C5 Ni1 P1 91.44(10)
O1 Ni1 P1 89.36(7)
P2 Ni1 P1 172.31(4)
C8 P1 C10 102.7(2)
C8 P1 C9 103.96(19)
C10 P1 C9 103.4(2)
C8 P1 Ni1 114.06(12)
C10 P1 Ni1 121.49(14)
C9 P1 Ni1 109.48(13)
C3 P2 C11 103.2(3)
C3 P2 C4 104.0(2)
C11 P2 C4 102.6(2)
C3 P2 Ni1 110.04(16)
C11 P2 Ni1 120.78(15)
C4 P2 Ni1 114.43(15)
C1 O1 Ni1 126.4(2)
O2 C1 O1 129.1(3)
O2 C1 C2 118.0(3)
O1 C1 C2 112.9(3)
C6 C5 C7 117.7(4)
C6 C5 Ni1 122.9(3)
C7 C5 Ni1 119.3(3)
F2A C2 F1A 113(2)
F2A C2 F3 61.6(14)
F1A C2 F3 113(2)
F2A C2 F1 127.2(10)
F1A C2 F1 17(2)
F3 C2 F1 109.5(6)
F2A C2 F2 43.6(15)
F1A C2 F2 89.1(18)
F3 C2 F2 104.1(5)
F1 C2 F2 105.7(5)
F2A C2 C1 118.6(9)
F1A C2 C1 122(2)
F3 C2 C1 113.7(4)
F1 C2 C1 112.4(5)
F2 C2 C1 110.9(3)
F2A C2 F3A 101.5(15)
F1A C2 F3A 99(2)
F3 C2 F3A 39.9(7)
F1 C2 F3A 86.7(8)
F2 C2 F3A 143.4(9)
C1 C2 F3A 95.0(7)
F4 C6 F8A 109.1(8)
F4 C6 F5 108.3(7)
F8A C6 F5 46.0(5)
F4 C6 F6A 80.8(7)
F8A C6 F6A 106.2(8)
F5 C6 F6A 61.1(6)
F4 C6 F7A 24.4(8)
F8A C6 F7A 98.0(9)
F5 C6 F7A 116.8(8)
F6A C6 F7A 104.9(8)
F4 C6 C5 123.2(7)
F8A C6 C5 115.2(6)
F5 C6 C5 127.8(5)
F6A C6 C5 116.7(5)
F7A C6 C5 113.8(7)
P1 C8 H8A 109.5
P1 C8 H8B 109.5
H8A C8 H8B 109.5
P1 C8 H8C 109.5
H8A C8 H8C 109.5
H8B C8 H8C 109.5
P1 C9 H9A 109.5
P1 C9 H9B 109.5
H9A C9 H9B 109.5
P1 C9 H9C 109.5
H9A C9 H9C 109.5
H9B C9 H9C 109.5
P2 C4 H4A 109.5
P2 C4 H4B 109.5
H4A C4 H4B 109.5
P2 C4 H4C 109.5
H4A C4 H4C 109.5
H4B C4 H4C 109.5
F4A C7 F6 54.4(4)
F4A C7 F7 115.2(8)
F6 C7 F7 109.4(6)
F4A C7 F5A 110.6(9)
F6 C7 F5A 86.6(7)
F7 C7 F5A 25.2(8)
F4A C7 C5 127.7(5)
F6 C7 C5 117.0(4)
F7 C7 C5 115.6(6)
F5A C7 C5 120.8(8)
F4A C7 F8 41.9(3)
F6 C7 F8 96.2(5)
F7 C7 F8 101.1(7)
F5A C7 F8 115.1(8)
C5 C7 F8 115.0(4)
P1 C10 H10A 109.5
P1 C10 H10B 109.5
H10A C10 H10B 109.5
P1 C10 H10C 109.5
H10A C10 H10C 109.5
H10B C10 H10C 109.5
P2 C3 H3A 109.5
P2 C3 H3B 109.5
H3A C3 H3B 109.5
P2 C3 H3C 109.5
H3A C3 H3C 109.5
H3B C3 H3C 109.5
P2 C11 H11A 109.5
P2 C11 H11B 109.5
H11A C11 H11B 109.5
P2 C11 H11C 109.5
H11A C11 H11C 109.5
H11B C11 H11C 109.5

loop_
_geom_bond_atom_site_label_1
_geom_bond_atom_site_label_2
_geom_bond_distance
Ni1 C5 1.899(3)
Ni1 O1 1.906(2)
Ni1 P2 2.2170(10)
Ni1 P1 2.2173(9)
P1 C8 1.802(4)
P1 C10 1.804(4)
P1 C9 1.809(4)
P2 C3 1.803(4)
P2 C11 1.812(4)
P2 C4 1.814(4)
O1 C1 1.259(3)
O2 C1 1.203(4)
C1 C2 1.528(5)
C5 C6 1.371(5)
C5 C7 1.398(5)
C2 F2A 1.12(2)
C2 F1A 1.23(4)
C2 F3 1.305(5)
C2 F1 1.318(9)
C2 F2 1.382(6)
C2 F3A 1.57(2)
C6 F4 1.297(13)
C6 F8A 1.307(9)
C6 F5 1.307(6)
C6 F6A 1.309(8)
C6 F7A 1.352(18)
C8 H8A 0.9600
C8 H8B 0.9600
C8 H8C 0.9600
C9 H9A 0.9600
C9 H9B 0.9600
C9 H9C 0.9600
C4 H4A 0.9600
C4 H4B 0.9600
C4 H4C 0.9600
C7 F4A 1.269(6)
C7 F6 1.297(6)
C7 F7 1.321(14)
C7 F5A 1.328(17)
C7 F8 1.428(6)
C10 H10A 0.9600
C10 H10B 0.9600
C10 H10C 0.9600
C3 H3A 0.9600
C3 H3B 0.9600
C3 H3C 0.9600
C11 H11A 0.9600
C11 H11B 0.9600
C11 H11C 0.9600
